data_4343869
loop_
_publ_author_name
'Lefebvre, J.'
'Tyagi, P.'
'Trudel, S.'
'Leznoff, D.B.'
'Pacradouni, V.'
'Sonier, J.E.'
'Kaiser, C.'

_publ_section_title
;
 Magnetic frustration and spin disorder in isostructural M(mu-O H2)2 [Au
 (C N)2]2 (M = Mn, Fe, Co) coordination polymers containing double
 aqua-bridged chains: SQUID and mueSR studies
;
_journal_name_full 'Inorganic Chemistry'
_journal_page_first 55
_journal_page_last 67
_journal_volume 48
_journal_year 2009
_chemical_formula_sum 'C4 H4 Au2 Co N4 O2'
_chemical_name_systematic 'Co (O H2)2 (Au (C N)2)2'
_space_group_IT_number 10
_symmetry_space_group_name_Hall '-P 2y'
_symmetry_space_group_name_H-M 'P 1 2/m 1'
_cell_angle_alpha 90
_cell_angle_beta 90.48
_cell_angle_gamma 90
_cell_formula_units_Z 2
_cell_length_a 6.4
_cell_length_b 20.61
_cell_length_c 3.39
_cell_volume 447.139
_citation_journal_id_ASTM INOCAJ
_cod_data_source_file Lefebvre_INOCAJ_2009_1651.cif
_cod_data_source_block C4H4Au2Co1N4O2
_cod_original_cell_volume 447.1389
_cod_original_formula_sum 'C4 H4 Au2 Co1 N4 O2'
_cod_database_code 4343869

loop_
_symmetry_equiv_pos_as_xyz
x,y,z
-x,y,-z
-x,-y,-z
x,-y,z

loop_
_atom_site_label
_atom_site_type_symbol
_atom_site_fract_x
_atom_site_fract_y
_atom_site_fract_z
_atom_site_occupancy
_atom_site_U_iso_or_equiv
C2 C+2 0 0.6524 0 1 0.0
N1 N-3 0 0.0972 0 1 0.0
N3 N-3 0.5 0.0972 0.5 1 0.0
O1 O-2 0.2403 0 0.533 1 0.0
C4 C+2 0.5 0.6524 0.5 1 0.0
Co1 Co+2 0 0 0 1 0.0
Au1 Au+1 0 0.25 0 1 0.0
N4 N-3 0.5 0.5972 0.5 1 0.0
C1 C+2 0 0.8475 0 1 0.0
N2 N-3 0 0.5972 0 1 0.0
O2 O-2 0.7392 0.5 0.9426 1 0.0
Au2 Au+1 0.5 0.75 0.5 1 0.0
Co2 Co+2 0.5 0.5 0.5 1 0.0
C3 C+2 0.5 0.1525 0.5 1 0.0
